data_7215493
loop_
_publ_author_name
'Martin, Lee'
'Wallis, John D.'
'Guziak, Milena A.'
'Oxspring, Jack'
'Lopez, Jordan R.'
'Nakatsuji, Shin'ichi'
'Yamada, Jun'ichi'
'Akutsu, Hiroki'

_publ_section_title
;
 Stereoisomeric semiconducting radical cation salts of chiral
 bis(2-hydroxypropylthio)ethylenedithioTTF with tetrafluoroborate anions
;
_journal_issue 24
_journal_name_full CrystEngComm
_journal_page_first 5424
_journal_paper_doi 10.1039/c4ce00116h
_journal_volume 16
_journal_year 2014
_chemical_absolute_configuration rmad
_chemical_formula_moiety '(C14 H18 O2 S8), B F4'
_chemical_formula_sum 'C14 H18 B F4 O2 S8'
_chemical_formula_weight 561.58
_space_group_IT_number 20
_symmetry_cell_setting orthorhombic
_symmetry_Int_Tables_number 20
_symmetry_space_group_name_Hall 'C 2c 2'
_symmetry_space_group_name_H-M 'C 2 2 21'
_atom_sites_solution_hydrogens geom
_atom_sites_solution_primary direct
_atom_sites_solution_secondary difmap
_cell_angle_alpha 90.0000
_cell_angle_beta 90.0000
_cell_angle_gamma 90.0000
_cell_formula_units_Z 8
_cell_length_a 7.8172(13)
_cell_length_b 21.232(4)
_cell_length_c 26.987(5)
_cell_measurement_reflns_used 5867
_cell_measurement_temperature 293
_cell_measurement_theta_max 30.09
_cell_measurement_theta_min 2.06
_cell_volume 4479.2(14)
_computing_cell_refinement CrystalClear
_computing_data_collection 'CrystalClear (Rigaku Inc., 2008)'
_computing_data_reduction CrystalClear
_computing_molecular_graphics 'CrystalStructure 4.0'
_computing_publication_material 'CrystalStructure 4.0 (Rigaku, 2010)'
_computing_structure_refinement 'SHELXL97 (Sheldrick, 2008)'
_computing_structure_solution 'SIR92 (Altomare, et al., 1994)'
_diffrn_ambient_temperature 293
_diffrn_detector_area_resol_mean 7.314
_diffrn_measured_fraction_theta_full 0.999
_diffrn_measured_fraction_theta_max 0.999
_diffrn_measurement_device_type 'Rigaku Mercury70'
_diffrn_measurement_method \w
_diffrn_radiation_type 'Mo K\a'
_diffrn_radiation_wavelength 0.71075
_diffrn_reflns_av_R_equivalents 0.0473
_diffrn_reflns_limit_h_max 10
_diffrn_reflns_limit_h_min -8
_diffrn_reflns_limit_k_max 21
_diffrn_reflns_limit_k_min -27
_diffrn_reflns_limit_l_max 34
_diffrn_reflns_limit_l_min -34
_diffrn_reflns_number 16612
_diffrn_reflns_theta_full 27.50
_diffrn_reflns_theta_max 27.50
_diffrn_standards_number 0
_exptl_absorpt_coefficient_mu 0.840
_exptl_absorpt_correction_T_max 0.975
_exptl_absorpt_correction_T_min 0.822
_exptl_absorpt_correction_type numerical
_exptl_absorpt_process_details 'NUMABS (Rigaku, 1999)'
_exptl_crystal_colour black
_exptl_crystal_density_diffrn 1.665
_exptl_crystal_density_method 'not measured'
_exptl_crystal_description needle
_exptl_crystal_F_000 2296.00
_exptl_crystal_size_max 0.350
_exptl_crystal_size_mid 0.080
_exptl_crystal_size_min 0.030
_refine_diff_density_max 0.390
_refine_diff_density_min -0.410
_refine_ls_abs_structure_details 'Flack, H. D. (1983), Acta Cryst. A39, 876-881.  2260 Friedel Pairs'
_refine_ls_abs_structure_Flack -0.03(17)
_refine_ls_extinction_method none
_refine_ls_goodness_of_fit_ref 1.041
_refine_ls_hydrogen_treatment constr
_refine_ls_number_parameters 307
_refine_ls_number_reflns 5132
_refine_ls_number_restraints 88
_refine_ls_R_factor_gt 0.0603
_refine_ls_shift/su_max 0.001
_refine_ls_structure_factor_coef Fsqd
_refine_ls_weighting_details 'w = 1/[\s^2^(Fo^2^)+(0.0552P)^2^+4.8257P] where P=(Fo^2^+2Fc^2^)/3'
_refine_ls_weighting_scheme calc
_refine_ls_wR_factor_ref 0.1421
_reflns_number_gt 3796
_reflns_number_total 5144
_reflns_threshold_expression F^2^>2.0\s(F^2^)
_cod_data_source_file c4ce00116h1.cif
_cod_data_source_block V130302a
_cod_depositor_comments 'Adding full bibliography for 7215492--7215494.cif.'
_cod_original_cell_volume 4479.1(13)
_cod_database_code 7215493

loop_
_symmetry_equiv_pos_site_id
_symmetry_equiv_pos_as_xyz
1 +X,+Y,+Z
2 +X,-Y,-Z
3 -X,+Y,1/2-Z
4 -X,-Y,1/2+Z
5 1/2+X,1/2+Y,+Z
6 1/2+X,1/2-Y,-Z
7 1/2-X,1/2+Y,1/2-Z
8 1/2-X,1/2-Y,1/2+Z

loop_
_atom_site_label
_atom_site_type_symbol
_atom_site_fract_x
_atom_site_fract_y
_atom_site_fract_z
_atom_site_U_iso_or_equiv
_atom_site_adp_type
_atom_site_occupancy
_atom_site_symmetry_multiplicity
_atom_site_calc_flag
_atom_site_refinement_flags
S1 S 0.4934(3) 0.33588(7) 0.41409(5) 0.0631(4) Uani 1.0 8 d .
S2 S 0.4817(3) 0.16987(8) 0.41861(6) 0.0828(6) Uani 1.0 8 d .
S3 S 0.36627(18) 0.31810(6) 0.31278(5) 0.0477(4) Uani 1.0 8 d .
S4 S 0.3678(2) 0.18086(6) 0.31591(5) 0.0571(4) Uani 1.0 8 d .
S5 S 0.18204(18) 0.31125(6) 0.20369(5) 0.0474(3) Uani 1.0 8 d .
S6 S 0.1981(2) 0.17436(6) 0.21006(5) 0.0557(4) Uani 1.0 8 d .
S7 S 0.0094(2) 0.30579(6) 0.10274(5) 0.0572(4) Uani 1.0 8 d .
S8 S 0.0278(3) 0.15772(6) 0.10963(5) 0.0621(4) Uani 1.0 8 d .
F1 F 0.371(2) 0.0371(8) 0.2387(10) 0.163(7) Uani 0.468(16) 8 d .
F2 F 0.460(5) 0.0297(12) 0.2088(8) 0.158(11) Uani 0.34(3) 8 d .
F3 F 0.427(2) -0.0537(5) 0.2321(7) 0.222(9) Uani 0.625(18) 8 d .
F4 F 0.391(3) -0.0054(11) 0.2860(7) 0.216(11) Uani 0.56(3) 8 d .
F5 F 0.088(4) 0.0486(16) 0.0062(9) 0.196(9) Uani 0.376(15) 8 d .
F6 F 0.112(4) 0.007(3) -0.0229(11) 0.161(11) Uani 0.259(18) 8 d .
F7 F -0.0885(15) 0.0167(6) -0.0432(4) 0.168(6) Uani 0.705(18) 8 d .
F8 F -0.1220(18) 0.0584(7) 0.0133(7) 0.225(8) Uani 0.66(2) 8 d .
O1 O 0.0132(16) 0.4037(2) 0.02821(18) 0.194(5) Uani 1.0 8 d .
O2 O -0.0741(6) 0.07742(19) 0.20120(15) 0.0768(13) Uani 1.0 8 d .
C1 C 0.5042(15) 0.2848(4) 0.4666(3) 0.103(3) Uani 1.0 8 d .
C2 C 0.5796(13) 0.2229(4) 0.4602(3) 0.104(3) Uani 1.0 8 d .
C3 C 0.4355(7) 0.2829(3) 0.36787(17) 0.0481(13) Uani 1.0 8 d .
C4 C 0.4331(7) 0.2195(3) 0.36900(19) 0.0502(13) Uani 1.0 8 d .
C5 C 0.3205(6) 0.2486(3) 0.28339(16) 0.0455(11) Uani 1.0 8 d .
C6 C 0.2436(6) 0.2453(3) 0.23670(17) 0.0476(11) Uani 1.0 8 d .
C7 C 0.1022(7) 0.2693(3) 0.15329(17) 0.0462(12) Uani 1.0 8 d .
C8 C 0.1063(7) 0.2046(3) 0.15732(18) 0.0488(13) Uani 1.0 8 d .
C9 C 0.0492(8) 0.3883(3) 0.1131(2) 0.0582(15) Uani 1.0 8 d .
C10 C -0.0442(10) 0.4256(3) 0.0746(3) 0.078(2) Uani 1.0 8 d .
C11 C -0.0113(10) 0.4955(3) 0.0794(3) 0.0779(19) Uani 1.0 8 d .
C12 C 0.0886(9) 0.0779(3) 0.1276(3) 0.0630(16) Uani 1.0 8 d .
C13 C -0.0491(9) 0.0431(3) 0.1563(3) 0.0656(16) Uani 1.0 8 d .
C14 C 0.0060(14) -0.0234(3) 0.1666(3) 0.110(3) Uani 1.0 8 d .
B1 B 0.5000 -0.0023(6) 0.2500 0.091(4) Uani 1.0 4 d .
B2 B -0.037(3) 0.0000 0.0000 0.154(7) Uani 1.0 4 d .
H1 H -0.0376 0.4224 0.0061 0.2323 Uiso 1.0 8 calc R
H1A H 0.5682 0.3064 0.4923 0.1234 Uiso 1.0 8 calc R
H1B H 0.3887 0.2790 0.4789 0.1234 Uiso 1.0 8 calc R
H2 H -0.1504 0.0608 0.2174 0.0921 Uiso 1.0 8 calc R
H2A H 0.5835 0.2029 0.4924 0.1250 Uiso 1.0 8 calc R
H2B H 0.6970 0.2288 0.4495 0.1250 Uiso 1.0 8 calc R
H9A H 0.0100 0.4002 0.1459 0.0698 Uiso 1.0 8 calc R
H9B H 0.1709 0.3968 0.1110 0.0698 Uiso 1.0 8 calc R
H10 H -0.1672 0.4177 0.0777 0.0931 Uiso 1.0 8 calc R
H11A H -0.0492 0.5097 0.1114 0.0934 Uiso 1.0 8 calc R
H11B H -0.0727 0.5176 0.0540 0.0934 Uiso 1.0 8 calc R
H11C H 0.1090 0.5035 0.0760 0.0934 Uiso 1.0 8 calc R
H12A H 0.1156 0.0540 0.0979 0.0756 Uiso 1.0 8 calc R
H12B H 0.1913 0.0799 0.1477 0.0756 Uiso 1.0 8 calc R
H13 H -0.1556 0.0428 0.1371 0.0787 Uiso 1.0 8 calc R
H14A H 0.0950 -0.0233 0.1911 0.1324 Uiso 1.0 8 calc R
H14B H 0.0481 -0.0422 0.1366 0.1324 Uiso 1.0 8 calc R
H14C H -0.0898 -0.0472 0.1786 0.1324 Uiso 1.0 8 calc R

loop_
_atom_site_aniso_label
_atom_site_aniso_U_11
_atom_site_aniso_U_22
_atom_site_aniso_U_33
_atom_site_aniso_U_12
_atom_site_aniso_U_13
_atom_site_aniso_U_23
S1 0.0700(10) 0.0652(9) 0.0540(8) 0.0024(9) -0.0122(8) -0.0092(7)
S2 0.1026(15) 0.0711(10) 0.0748(11) -0.0131(10) -0.0321(11) 0.0287(8)
S3 0.0556(9) 0.0415(6) 0.0459(7) 0.0010(6) -0.0032(6) -0.0015(6)
S4 0.0671(10) 0.0410(7) 0.0631(9) -0.0095(7) -0.0121(8) 0.0070(6)
S5 0.0551(8) 0.0416(6) 0.0454(7) -0.0005(6) -0.0027(6) -0.0012(6)
S6 0.0746(10) 0.0428(7) 0.0497(7) -0.0108(7) -0.0118(7) 0.0026(6)
S7 0.0690(9) 0.0528(7) 0.0500(7) 0.0017(7) -0.0092(7) 0.0011(6)
S8 0.0789(11) 0.0571(8) 0.0504(8) -0.0130(8) -0.0092(8) -0.0063(6)
F1 0.124(11) 0.158(11) 0.206(17) 0.070(9) 0.010(11) 0.018(12)
F2 0.19(3) 0.189(18) 0.099(14) 0.013(17) 0.013(14) 0.050(13)
F3 0.256(19) 0.122(9) 0.29(2) -0.013(9) -0.026(14) -0.017(10)
F4 0.220(18) 0.249(19) 0.179(15) 0.001(15) 0.095(13) 0.019(12)
F5 0.150(15) 0.32(3) 0.119(14) -0.067(16) 0.005(12) 0.035(16)
F6 0.128(16) 0.24(3) 0.115(17) -0.090(16) 0.046(13) -0.049(17)
F7 0.216(12) 0.191(10) 0.098(7) 0.014(8) -0.037(7) 0.009(6)
F8 0.167(13) 0.250(16) 0.259(15) -0.024(11) -0.017(10) -0.029(13)
O1 0.462(14) 0.059(3) 0.060(3) 0.001(6) -0.072(6) -0.001(3)
O2 0.085(4) 0.072(3) 0.073(3) -0.004(3) -0.001(3) -0.002(3)
C1 0.147(8) 0.110(6) 0.051(4) 0.003(6) 0.004(5) 0.007(4)
C2 0.158(9) 0.098(6) 0.056(4) -0.008(6) -0.020(5) 0.009(4)
C3 0.051(4) 0.051(3) 0.042(3) -0.002(3) -0.007(3) 0.001(3)
C4 0.043(4) 0.055(3) 0.052(3) -0.006(3) -0.003(3) 0.005(3)
C5 0.044(3) 0.042(3) 0.051(3) -0.004(3) 0.002(2) 0.004(3)
C6 0.052(3) 0.042(3) 0.049(3) -0.004(3) -0.001(2) -0.001(3)
C7 0.045(3) 0.051(3) 0.042(3) -0.004(3) 0.004(3) -0.002(3)
C8 0.051(4) 0.051(3) 0.044(3) -0.008(3) 0.003(3) 0.005(3)
C9 0.063(4) 0.055(3) 0.057(4) 0.002(3) -0.007(3) 0.003(3)
C10 0.090(6) 0.061(4) 0.082(5) -0.002(4) -0.023(4) 0.013(4)
C11 0.095(5) 0.056(4) 0.083(5) 0.015(4) 0.005(5) 0.007(3)
C12 0.067(4) 0.054(3) 0.068(4) -0.000(3) -0.002(3) -0.024(3)
C13 0.069(5) 0.053(3) 0.075(4) -0.004(3) -0.007(4) -0.003(3)
C14 0.166(9) 0.056(4) 0.110(6) 0.003(6) -0.019(7) -0.010(4)
B1 0.115(11) 0.067(7) 0.093(10) 0.0000 0.042(9) 0.0000
B2 0.120(15) 0.257(19) 0.084(11) 0.0000 0.0000 -0.070(13)

loop_
_atom_type_symbol
_atom_type_description
_atom_type_scat_dispersion_real
_atom_type_scat_dispersion_imag
_atom_type_scat_source
C C 0.0033 0.0016
;
International Tables for Crystallography
(1992, Vol. C, Tables 4.2.6.8 and 6.1.1.4)
;
H H 0.0000 0.0000
;
International Tables for Crystallography
(1992, Vol. C, Table 6.1.1.4)
;
B B 0.0013 0.0007
;
International Tables for Crystallography
(1992, Vol. C, Tables 4.2.6.8 and 6.1.1.4)
;
F F 0.0171 0.0103
;
International Tables for Crystallography
(1992, Vol. C, Tables 4.2.6.8 and 6.1.1.4)
;
O O 0.0106 0.0060
;
International Tables for Crystallography
(1992, Vol. C, Tables 4.2.6.8 and 6.1.1.4)
;
S S 0.1246 0.1234
;
International Tables for Crystallography
(1992, Vol. C, Tables 4.2.6.8 and 6.1.1.4)
;

loop_
_geom_angle_atom_site_label_1
_geom_angle_atom_site_label_2
_geom_angle_atom_site_label_3
_geom_angle
_geom_angle_publ_flag
_geom_angle_site_symmetry_1
_geom_angle_site_symmetry_3
C1 S1 C3 100.9(3) yes . .
C2 S2 C4 101.3(3) yes . .
C3 S3 C5 95.2(3) yes . .
C4 S4 C5 95.1(3) yes . .
C6 S5 C7 95.1(3) yes . .
C6 S6 C8 96.1(3) yes . .
C7 S7 C9 104.0(3) yes . .
C8 S8 C12 104.1(3) yes . .
F2 F1 F4 117(2) yes . .
F2 F1 B1 66.0(18) yes . .
F4 F1 B1 51.9(12) yes . .
F1 F2 F4 123(3) yes . 3_655
F1 F2 B1 66.7(16) yes . .
F4 F2 B1 56.5(15) yes 3_655 .
F3 F3 B1 55.6(8) yes 3_655 .
F1 F4 F2 81.9(16) yes . 3_655
F1 F4 B1 55.1(11) yes . .
F2 F4 B1 59.8(14) yes 3_655 .
F6 F5 F6 62(3) yes . 2_555
F6 F5 F8 109(3) yes . .
F6 F5 B2 60(2) yes . .
F6 F5 F8 103(3) yes 2_555 .
F6 F5 B2 58(2) yes 2_555 .
F8 F5 B2 55.3(13) yes . .
F5 F6 F5 115(3) yes . 2_555
F5 F6 F6 62(3) yes . 2_555
F5 F6 F7 89(3) yes . .
F5 F6 B2 69(2) yes . .
F5 F6 F6 57(3) yes 2_555 2_555
F5 F6 F7 96(3) yes 2_555 .
F5 F6 B2 67(3) yes 2_555 .
F6 F6 F7 110(3) yes 2_555 .
F6 F6 B2 61.3(19) yes 2_555 .
F7 F6 B2 49.1(11) yes . .
F6 F7 F8 85.5(14) yes . .
F6 F7 B2 51.2(15) yes . .
F8 F7 B2 53.6(8) yes . .
F5 F8 F7 72.2(12) yes . .
F5 F8 B2 54.1(15) yes . .
F7 F8 B2 45.3(6) yes . .
S1 C1 C2 118.3(5) yes . .
S2 C2 C1 118.6(7) yes . .
S1 C3 S3 114.5(3) yes . .
S1 C3 C4 129.3(4) yes . .
S3 C3 C4 116.2(4) yes . .
S2 C4 S4 114.4(3) yes . .
S2 C4 C3 128.2(4) yes . .
S4 C4 C3 117.4(4) yes . .
S3 C5 S4 116.0(3) yes . .
S3 C5 C6 123.3(4) yes . .
S4 C5 C6 120.6(4) yes . .
S5 C6 S6 116.1(3) yes . .
S5 C6 C5 123.0(4) yes . .
S6 C6 C5 120.9(4) yes . .
S5 C7 S7 122.5(3) yes . .
S5 C7 C8 116.1(4) yes . .
S7 C7 C8 121.3(4) yes . .
S6 C8 S8 123.1(3) yes . .
S6 C8 C7 116.6(4) yes . .
S8 C8 C7 120.3(4) yes . .
S7 C9 C10 108.9(4) yes . .
O1 C10 C9 106.6(6) yes . .
O1 C10 C11 110.3(6) yes . .
C9 C10 C11 112.2(6) yes . .
S8 C12 C13 113.7(5) yes . .
O2 C13 C12 106.4(5) yes . .
O2 C13 C14 111.2(5) yes . .
C12 C13 C14 110.3(6) yes . .
F1 B1 F1 103.1(13) yes . 3_655
F1 B1 F2 47.3(18) yes . .
F1 B1 F2 92.7(18) yes . 3_655
F1 B1 F3 96.1(10) yes . .
F1 B1 F3 156.8(12) yes . 3_655
F1 B1 F4 73.0(15) yes . .
F1 B1 F4 110.8(15) yes . 3_655
F1 B1 F2 92.7(18) yes 3_655 .
F1 B1 F2 47.3(18) yes 3_655 3_655
F1 B1 F3 156.8(12) yes 3_655 .
F1 B1 F3 96.1(10) yes 3_655 3_655
F1 B1 F4 110.8(15) yes 3_655 .
F1 B1 F4 73.0(15) yes 3_655 3_655
F2 B1 F2 119.0(18) yes . 3_655
F2 B1 F3 90.8(14) yes . .
F2 B1 F3 145.3(15) yes . 3_655
F2 B1 F4 119.7(18) yes . .
F2 B1 F4 63.6(18) yes . 3_655
F2 B1 F3 145.3(15) yes 3_655 .
F2 B1 F3 90.8(14) yes 3_655 3_655
F2 B1 F4 63.6(18) yes 3_655 .
F2 B1 F4 119.7(18) yes 3_655 3_655
F3 B1 F3 68.9(11) yes . 3_655
F3 B1 F4 87.1(13) yes . .
F3 B1 F4 88.2(14) yes . 3_655
F3 B1 F4 88.2(14) yes 3_655 .
F3 B1 F4 87.1(13) yes 3_655 3_655
F4 B1 F4 174.2(19) yes . 3_655
F5 B2 F5 94(3) yes . 2_555
F5 B2 F6 52(3) yes . .
F5 B2 F6 55(3) yes . 2_555
F5 B2 F7 96.9(13) yes . .
F5 B2 F7 108.0(13) yes . 2_555
F5 B2 F8 70.6(14) yes . .
F5 B2 F8 163.2(19) yes . 2_555
F5 B2 F6 55(3) yes 2_555 .
F5 B2 F6 52(3) yes 2_555 2_555
F5 B2 F7 108.0(13) yes 2_555 .
F5 B2 F7 96.9(13) yes 2_555 2_555
F5 B2 F8 163.2(19) yes 2_555 .
F5 B2 F8 70.6(14) yes 2_555 2_555
F6 B2 F6 57(2) yes . 2_555
F6 B2 F7 79.7(15) yes . .
F6 B2 F7 137(2) yes . 2_555
F6 B2 F8 115(3) yes . .
F6 B2 F8 112(2) yes . 2_555
F6 B2 F7 137(2) yes 2_555 .
F6 B2 F7 79.7(15) yes 2_555 2_555
F6 B2 F8 112(2) yes 2_555 .
F6 B2 F8 115(3) yes 2_555 2_555
F7 B2 F7 143(3) yes . 2_555
F7 B2 F8 81.1(11) yes . .
F7 B2 F8 82.4(11) yes . 2_555
F7 B2 F8 82.4(11) yes 2_555 .
F7 B2 F8 81.1(11) yes 2_555 2_555
F8 B2 F8 125.5(19) yes . 2_555
C10 O1 H1 109.480 no . .
C13 O2 H2 109.466 no . .
S1 C1 H1A 107.735 no . .
S1 C1 H1B 107.733 no . .
C2 C1 H1A 107.743 no . .
C2 C1 H1B 107.738 no . .
H1A C1 H1B 107.127 no . .
S2 C2 H2A 107.675 no . .
S2 C2 H2B 107.675 no . .
C1 C2 H2A 107.645 no . .
C1 C2 H2B 107.664 no . .
H2A C2 H2B 107.072 no . .
S7 C9 H9A 109.906 no . .
S7 C9 H9B 109.896 no . .
C10 C9 H9A 109.911 no . .
C10 C9 H9B 109.894 no . .
H9A C9 H9B 108.321 no . .
O1 C10 H10 109.232 no . .
C9 C10 H10 109.239 no . .
C11 C10 H10 109.222 no . .
C10 C11 H11A 109.472 no . .
C10 C11 H11B 109.470 no . .
C10 C11 H11C 109.476 no . .
H11A C11 H11B 109.474 no . .
H11A C11 H11C 109.469 no . .
H11B C11 H11C 109.467 no . .
S8 C12 H12A 108.829 no . .
S8 C12 H12B 108.823 no . .
C13 C12 H12A 108.821 no . .
C13 C12 H12B 108.815 no . .
H12A C12 H12B 107.682 no . .
O2 C13 H13 109.587 no . .
C12 C13 H13 109.592 no . .
C14 C13 H13 109.595 no . .
C13 C14 H14A 109.463 no . .
C13 C14 H14B 109.468 no . .
C13 C14 H14C 109.472 no . .
H14A C14 H14B 109.477 no . .
H14A C14 H14C 109.470 no . .
H14B C14 H14C 109.478 no . .

loop_
_geom_bond_atom_site_label_1
_geom_bond_atom_site_label_2
_geom_bond_distance
_geom_bond_publ_flag
_geom_bond_site_symmetry_2
S1 C1 1.787(7) yes .
S1 C3 1.739(5) yes .
S2 C2 1.764(8) yes .
S2 C4 1.746(6) yes .
S3 C3 1.749(5) yes .
S3 C5 1.714(5) yes .
S4 C4 1.728(6) yes .
S4 C5 1.724(5) yes .
S5 C6 1.728(5) yes .
S5 C7 1.742(5) yes .
S6 C6 1.707(6) yes .
S6 C8 1.718(6) yes .
S7 C7 1.728(5) yes .
S7 C9 1.801(5) yes .
S8 C8 1.739(6) yes .
S8 C12 1.826(6) yes .
F1 F2 1.08(4) yes .
F1 F4 1.57(3) yes .
F1 B1 1.347(19) yes .
F2 F4 1.39(4) yes 3_655
F2 B1 1.34(3) yes .
F3 F3 1.50(3) yes 3_655
F3 B1 1.323(17) yes .
F4 B1 1.29(2) yes .
F5 F6 1.20(5) yes .
F5 F6 1.27(6) yes 2_555
F5 F8 1.67(3) yes .
F5 B2 1.43(4) yes .
F6 F6 1.27(5) yes 2_555
F6 F7 1.67(3) yes .
F6 B2 1.32(4) yes .
F7 F8 1.782(19) yes .
F7 B2 1.282(12) yes .
F8 B2 1.451(18) yes .
O1 C10 1.410(9) yes .
O2 C13 1.427(7) yes .
C1 C2 1.450(12) yes .
C3 C4 1.347(7) yes .
C5 C6 1.398(7) yes .
C7 C8 1.378(7) yes .
C9 C10 1.496(9) yes .
C10 C11 1.510(8) yes .
C12 C13 1.518(9) yes .
C13 C14 1.503(9) yes .
O1 H1 0.820 no .
O2 H2 0.820 no .
C1 H1A 0.970 no .
C1 H1B 0.970 no .
C2 H2A 0.970 no .
C2 H2B 0.970 no .
C9 H9A 0.970 no .
C9 H9B 0.970 no .
C10 H10 0.980 no .
C11 H11A 0.960 no .
C11 H11B 0.960 no .
C11 H11C 0.960 no .
C12 H12A 0.970 no .
C12 H12B 0.970 no .
C13 H13 0.980 no .
C14 H14A 0.960 no .
C14 H14B 0.960 no .
C14 H14C 0.960 no .

loop_
_geom_contact_atom_site_label_1
_geom_contact_atom_site_label_2
_geom_contact_distance
_geom_contact_publ_flag
_geom_contact_site_symmetry_2
S1 S2 3.528(3) no .
S3 S5 3.281(2) no .
S4 S6 3.153(2) no .
S5 C9 3.121(6) no .
S6 O2 2.970(5) no .
S6 C12 3.145(6) no .
S6 C13 3.688(6) no .
S7 S8 3.1526(19) no .
S7 O1 2.892(5) no .
S8 O2 3.106(5) no .
O2 C8 3.268(7) no .
C1 C4 3.028(9) no .
C2 C3 3.016(9) no .
C8 C13 3.638(8) no .
S1 F5 3.55(3) no 8_555
S1 F7 3.418(11) no 8_555
S1 F8 3.637(16) no 8_555
S1 C14 3.697(7) no 7_555
S2 O1 3.345(5) no 8_555
S3 S5 3.562(2) no 3_655
S3 C6 3.670(5) no 3_655
S3 C14 3.554(7) no 7_555
S4 S6 3.468(3) no 3_655
S4 F1 3.70(2) no .
S4 F2 3.54(3) no 3_655
S4 O2 3.211(5) no 3_555
S4 C6 3.622(5) no 3_655
S5 S3 3.562(2) no 3_655
S5 F3 3.576(13) no 5_455
S5 F3 3.457(13) no 7_555
S5 C3 3.610(6) no 3_655
S6 S4 3.468(3) no 3_655
S6 F1 3.303(17) no .
S6 F2 3.69(3) no .
S6 O2 3.303(5) no 3_555
S7 C3 3.600(6) no 3_555
S8 F5 3.66(3) no .
S8 F8 3.546(16) no .
F1 S4 3.70(2) no .
F1 S6 3.303(17) no .
F1 O2 2.96(2) no 3_555
F1 C14 3.68(3) no .
F2 S4 3.54(3) no 3_655
F2 S6 3.69(3) no .
F2 C11 3.57(3) no 5_545
F3 S5 3.576(13) no 5_545
F3 S5 3.457(13) no 7_545
F3 C9 3.571(18) no 5_545
F4 O2 3.06(3) no 3_555
F4 C9 3.57(3) no 7_545
F4 C13 3.26(3) no 3_555
F4 C14 3.38(3) no 3_555
F5 S1 3.55(3) no 8_554
F5 S8 3.66(3) no .
F5 O1 3.60(3) no 6_555
F5 C10 3.65(3) no 6_555
F5 C12 3.33(3) no .
F6 O1 3.68(4) no 6_555
F6 C10 3.36(4) no 6_555
F6 C11 3.32(3) no 6_555
F6 C12 3.35(4) no 2_555
F7 S1 3.418(11) no 8_554
F7 O1 3.566(16) no 6_455
F7 C11 3.456(14) no 6_455
F7 C12 3.337(12) no 2_555
F7 C13 3.322(11) no 2_555
F7 C14 3.416(12) no 2_555
F8 S1 3.637(16) no 8_554
F8 S8 3.546(16) no .
F8 O1 3.169(19) no 6_455
F8 C1 3.677(17) no 8_554
F8 C12 3.519(18) no .
O1 S2 3.345(5) no 8_554
O1 F5 3.60(3) no 6_455
O1 F6 3.68(4) no 6_455
O1 F7 3.566(16) no 6_555
O1 F8 3.169(19) no 6_555
O1 C2 3.335(9) no 8_554
O1 C11 3.614(8) no 2_565
O2 S4 3.211(5) no 3_555
O2 S6 3.303(5) no 3_555
O2 F1 2.96(2) no 3_555
O2 F4 3.06(3) no 3_555
O2 O2 2.877(6) no 3_555
C1 F8 3.677(17) no 8_555
C2 O1 3.335(9) no 8_555
C3 S5 3.610(6) no 3_655
C3 S7 3.600(6) no 3_555
C3 C7 3.670(8) no 3_655
C4 C8 3.684(8) no 3_655
C5 C5 3.335(7) no 3_655
C5 C6 3.451(7) no 3_655
C6 S3 3.670(5) no 3_655
C6 S4 3.622(5) no 3_655
C6 C5 3.451(7) no 3_655
C7 C3 3.670(8) no 3_655
C8 C4 3.684(8) no 3_655
C9 F3 3.571(18) no 5_455
C9 F4 3.57(3) no 7_555
C10 F5 3.65(3) no 6_455
C10 F6 3.36(4) no 6_455
C11 F2 3.57(3) no 5_455
C11 F6 3.32(3) no 6_455
C11 F7 3.456(14) no 6_555
C11 O1 3.614(8) no 2_565
C12 F5 3.33(3) no .
C12 F6 3.35(4) no 2_555
C12 F7 3.337(12) no 2_555
C12 F8 3.519(18) no .
C13 F4 3.26(3) no 3_555
C13 F7 3.322(11) no 2_555
C14 S1 3.697(7) no 7_545
C14 S3 3.554(7) no 7_545
C14 F1 3.68(3) no .
C14 F4 3.38(3) no 3_555
C14 F7 3.416(12) no 2_555
S1 H2A 3.5977 no .
S1 H2B 2.9348 no .
S2 H1A 3.5801 no .
S2 H1B 2.9241 no .
S5 H9A 2.7954 no .
S5 H9B 3.0928 no .
S6 H2 3.6432 no .
S6 H12B 2.6200 no .
S7 H1 3.6154 no .
S7 H10 2.8299 no .
S8 H13 2.9253 no .
O1 H9A 3.1756 no .
O1 H9B 2.5554 no .
O1 H11A 3.2155 no .
O1 H11B 2.6044 no .
O1 H11C 2.5918 no .
O2 H12A 3.1960 no .
O2 H12B 2.5288 no .
O2 H14A 2.5289 no .
O2 H14B 3.2247 no .
O2 H14C 2.7180 no .
C3 H1A 3.5498 no .
C3 H1B 3.0208 no .
C3 H2B 3.2171 no .
C4 H1B 3.2435 no .
C4 H2A 3.5501 no .
C4 H2B 3.0019 no .
C7 H9A 2.8790 no .
C7 H9B 2.9864 no .
C8 H12A 3.5776 no .
C8 H12B 2.7432 no .
C9 H1 3.0531 no .
C9 H11A 2.6898 no .
C9 H11B 3.3136 no .
C9 H11C 2.6840 no .
C11 H1 2.5236 no .
C11 H9A 2.7073 no .
C11 H9B 2.6728 no .
C12 H2 3.0826 no .
C12 H14A 2.7493 no .
C12 H14B 2.5801 no .
C12 H14C 3.3006 no .
C14 H2 2.5640 no .
C14 H12A 2.6214 no .
C14 H12B 2.6771 no .
H1 H9B 3.3116 no .
H1 H10 2.1843 no .
H1 H11A 3.3938 no .
H1 H11B 2.4149 no .
H1 H11C 2.7997 no .
H1A H2A 2.2018 no .
H1A H2B 2.2502 no .
H1B H2A 2.2508 no .
H1B H2B 2.7522 no .
H2 H12B 3.2931 no .
H2 H13 2.2000 no .
H2 H14A 2.7157 no .
H2 H14B 3.4561 no .
H2 H14C 2.5652 no .
H9A H10 2.3331 no .
H9A H11A 2.5460 no .
H9A H11B 3.5734 no .
H9A H11C 2.9940 no .
H9B H10 2.8270 no .
H9B H11A 2.9511 no .
H9B H11B 3.5452 no .
H9B H11C 2.5027 no .
H10 H11A 2.3441 no .
H10 H11B 2.3350 no .
H10 H11C 2.8259 no .
H12A H13 2.3815 no .
H12A H14A 3.0080 no .
H12A H14B 2.3543 no .
H12A H14C 3.4556 no .
H12B H13 2.8377 no .
H12B H14A 2.5964 no .
H12B H14B 2.8386 no .
H12B H14C 3.5785 no .
H13 H14A 2.8164 no .
H13 H14B 2.4073 no .
H13 H14C 2.2744 no .
S1 H9B 3.0028 no 3_655
S1 H10 3.0927 no 3_555
S1 H14B 2.9462 no 7_555
S1 H14C 3.6044 no 7_555
S2 H1 3.0980 no 8_555
S2 H11A 3.5353 no 7_545
S2 H11B 3.3927 no 7_545
S2 H11C 3.6053 no 7_545
S2 H12B 3.6585 no 3_655
S3 H9A 3.5971 no 3_555
S3 H14A 3.3824 no 7_555
S3 H14B 3.3330 no 7_555
S3 H14C 3.3591 no 7_555
S4 H2 3.1926 no 3_555
S4 H13 3.5979 no 3_555
S5 H14C 3.5595 no 5_555
S6 H2 3.1275 no 3_555
S7 H2A 3.0695 no 8_554
S7 H2B 3.1503 no 3_655
S8 H1A 3.3417 no 8_554
S8 H2B 3.0746 no 3_655
F1 H2 2.1500 no 3_555
F1 H11A 3.5414 no 5_545
F1 H12B 2.9712 no .
F1 H14A 2.8182 no .
F1 H14C 3.6068 no 3_555
F2 H2 3.1251 no 1_655
F2 H2 3.2022 no 3_555
F2 H9A 3.2554 no 5_545
F2 H11A 2.6652 no 5_545
F2 H12B 2.8753 no .
F2 H13 3.5847 no 1_655
F2 H14A 3.1037 no .
F3 H2 3.5268 no 3_555
F3 H9A 2.6070 no 5_545
F3 H9A 3.4711 no 7_545
F3 H11A 3.5306 no 5_545
F3 H14A 2.8931 no .
F3 H14C 3.5732 no 3_555
F4 H2 2.3503 no 3_555
F4 H9A 2.8279 no 7_545
F4 H9B 3.5049 no 7_545
F4 H11A 3.0500 no 7_545
F4 H13 2.9563 no 3_555
F4 H14A 3.4726 no .
F4 H14C 2.6929 no 3_555
F5 H1 3.0104 no 6_555
F5 H1A 3.3331 no 8_554
F5 H10 3.0486 no 6_555
F5 H11B 3.0231 no 5_545
F5 H11B 3.4123 no 6_555
F5 H12A 2.4887 no .
F5 H12A 3.5605 no 2_555
F6 H1 3.3665 no 5_545
F6 H1 3.1637 no 6_555
F6 H10 2.7858 no 6_555
F6 H11A 3.5844 no 6_555
F6 H11B 3.2338 no 5_545
F6 H11B 2.6569 no 6_555
F6 H12A 3.4135 no .
F6 H12A 2.3981 no 2_555
F6 H14B 3.1991 no 2_555
F7 H9B 3.2033 no 6_455
F7 H10 3.6952 no 6_555
F7 H11C 2.5615 no 6_455
F7 H12A 2.6430 no 2_555
F7 H13 2.8824 no 2_555
F7 H14B 2.7927 no 2_555
F8 H1 3.3157 no 6_455
F8 H1A 2.9566 no 8_554
F8 H11C 2.9390 no 5_445
F8 H11C 3.4581 no 6_455
F8 H12A 2.9444 no .
F8 H13 3.3680 no .
O1 H2A 2.5724 no 8_554
O1 H11B 2.8582 no 2_565
O1 H11C 3.5141 no 2_565
O2 H2 2.8333 no 3_555
O2 H14A 3.6116 no 3_555
C1 H1B 3.6098 no 6_556
C1 H2A 3.4795 no 6_456
C1 H2B 3.3132 no 6_456
C2 H1 3.3411 no 8_555
C2 H1B 2.9227 no 6_556
C7 H2B 3.3010 no 3_655
C8 H2B 3.3073 no 3_655
C9 H14C 3.6018 no 5_555
C10 H2A 3.5292 no 8_554
C10 H11B 3.6811 no 2_565
C10 H14B 3.6640 no 5_455
C11 H1 2.8993 no 2_565
C11 H11B 3.6427 no 2_565
C11 H12A 3.2095 no 5_455
C11 H12B 3.4651 no 5_455
C11 H13 3.3423 no 5_555
C12 H11A 3.2098 no 5_545
C12 H11B 3.5484 no 5_545
C13 H11C 3.5430 no 5_445
C14 H9B 3.4628 no 5_445
B1 H2 3.1680 no 1_655
B1 H2 3.1680 no 3_555
B1 H9A 3.4912 no 5_545
B1 H9A 3.4912 no 7_545
B1 H14A 3.5700 no .
B1 H14A 3.5700 no 3_655
B2 H11C 3.4451 no 5_445
B2 H11C 3.4451 no 6_455
B2 H12A 3.1179 no .
B2 H12A 3.1179 no 2_555
H1 S2 3.0980 no 8_554
H1 F5 3.0104 no 6_455
H1 F6 3.3665 no 5_455
H1 F6 3.1637 no 6_455
H1 F8 3.3157 no 6_555
H1 C2 3.3411 no 8_554
H1 C11 2.8993 no 2_565
H1 H1 3.3118 no 2_565
H1 H2A 2.7085 no 8_554
H1 H11A 3.4824 no 2_565
H1 H11B 2.0802 no 2_565
H1 H11C 2.9473 no 2_565
H1A S8 3.3417 no 8_555
H1A F5 3.3331 no 8_555
H1A F8 2.9566 no 8_555
H1A H1B 3.1895 no 6_556
H1A H2B 3.3831 no 6_456
H1B C1 3.6098 no 6_456
H1B C2 2.9227 no 6_456
H1B H1A 3.1895 no 6_456
H1B H2A 2.5374 no 6_456
H1B H2B 2.4505 no 6_456
H2 S4 3.1926 no 3_555
H2 S6 3.1275 no 3_555
H2 F1 2.1500 no 3_555
H2 F2 3.1251 no 1_455
H2 F2 3.2022 no 3_555
H2 F3 3.5268 no 3_555
H2 F4 2.3503 no 3_555
H2 O2 2.8333 no 3_555
H2 B1 3.1680 no 1_455
H2 H2 2.9366 no 3_555
H2 H12B 3.6774 no 3_555
H2 H14A 3.0770 no 3_555
H2A S7 3.0695 no 8_555
H2A O1 2.5724 no 8_555
H2A C1 3.4795 no 6_556
H2A C10 3.5292 no 8_555
H2A H1 2.7085 no 8_555
H2A H1B 2.5374 no 6_556
H2A H2B 3.6998 no 6_456
H2A H10 3.5024 no 8_555
H2B S7 3.1503 no 3_655
H2B S8 3.0746 no 3_655
H2B C1 3.3132 no 6_556
H2B C7 3.3010 no 3_655
H2B C8 3.3073 no 3_655
H2B H1A 3.3831 no 6_556
H2B H1B 2.4505 no 6_556
H2B H2A 3.6998 no 6_556
H9A S3 3.5971 no 3_555
H9A F2 3.2554 no 5_455
H9A F3 2.6070 no 5_455
H9A F3 3.4711 no 7_555
H9A F4 2.8279 no 7_555
H9A B1 3.4912 no 5_455
H9A H14C 3.4376 no 5_555
H9B S1 3.0028 no 3_655
H9B F4 3.5049 no 7_555
H9B F7 3.2033 no 6_555
H9B C14 3.4628 no 5_555
H9B H13 3.4578 no 5_555
H9B H14B 3.2946 no 5_555
H9B H14C 2.8723 no 5_555
H10 S1 3.0927 no 3_555
H10 F5 3.0486 no 6_455
H10 F6 2.7858 no 6_455
H10 F7 3.6952 no 6_455
H10 H2A 3.5024 no 8_554
H10 H12A 3.4001 no 5_455
H10 H14B 2.8654 no 5_455
H11A S2 3.5353 no 7_555
H11A F1 3.5414 no 5_455
H11A F2 2.6652 no 5_455
H11A F3 3.5306 no 5_455
H11A F4 3.0500 no 7_555
H11A F6 3.5844 no 6_455
H11A C12 3.2098 no 5_455
H11A H1 3.4824 no 2_565
H11A H12A 2.8075 no 5_455
H11A H12B 2.7007 no 5_455
H11A H13 3.2324 no 5_555
H11A H14A 3.5862 no 5_455
H11A H14B 3.4041 no 5_455
H11B S2 3.3927 no 7_555
H11B F5 3.0231 no 5_455
H11B F5 3.4123 no 6_455
H11B F6 3.2338 no 5_455
H11B F6 2.6569 no 6_455
H11B O1 2.8582 no 2_565
H11B C10 3.6811 no 2_565
H11B C11 3.6427 no 2_565
H11B C12 3.5484 no 5_455
H11B H1 2.0802 no 2_565
H11B H11B 3.0079 no 2_565
H11B H12A 2.8179 no 5_455
H11B H12B 3.3974 no 5_455
H11C S2 3.6053 no 7_555
H11C F7 2.5615 no 6_555
H11C F8 2.9390 no 5_555
H11C F8 3.4581 no 6_555
H11C O1 3.5141 no 2_565
H11C C13 3.5430 no 5_555
H11C B2 3.4451 no 5_555
H11C H1 2.9473 no 2_565
H11C H13 2.6097 no 5_555
H12A F5 2.4887 no .
H12A F5 3.5605 no 2_555
H12A F6 3.4135 no .
H12A F6 2.3981 no 2_555
H12A F7 2.6430 no 2_555
H12A F8 2.9444 no .
H12A C11 3.2095 no 5_545
H12A B2 3.1179 no .
H12A H10 3.4001 no 5_545
H12A H11A 2.8075 no 5_545
H12A H11B 2.8179 no 5_545
H12B S2 3.6585 no 3_655
H12B F1 2.9712 no .
H12B F2 2.8753 no .
H12B C11 3.4651 no 5_545
H12B H2 3.6774 no 3_555
H12B H11A 2.7007 no 5_545
H12B H11B 3.3974 no 5_545
H13 S4 3.5979 no 3_555
H13 F2 3.5847 no 1_455
H13 F4 2.9563 no 3_555
H13 F7 2.8824 no 2_555
H13 F8 3.3680 no .
H13 C11 3.3423 no 5_445
H13 H9B 3.4578 no 5_445
H13 H11A 3.2324 no 5_445
H13 H11C 2.6097 no 5_445
H14A S3 3.3824 no 7_545
H14A F1 2.8182 no .
H14A F2 3.1037 no .
H14A F3 2.8931 no .
H14A F4 3.4726 no .
H14A O2 3.6116 no 3_555
H14A B1 3.5700 no .
H14A H2 3.0770 no 3_555
H14A H11A 3.5862 no 5_545
H14A H14A 3.5076 no 3_555
H14A H14C 3.5512 no 3_555
H14B S1 2.9462 no 7_545
H14B S3 3.3330 no 7_545
H14B F6 3.1991 no 2_555
H14B F7 2.7927 no 2_555
H14B C10 3.6640 no 5_545
H14B H9B 3.2946 no 5_445
H14B H10 2.8654 no 5_545
H14B H11A 3.4041 no 5_545
H14C S1 3.6044 no 7_545
H14C S3 3.3591 no 7_545
H14C S5 3.5595 no 5_445
H14C F1 3.6068 no 3_555
H14C F3 3.5732 no 3_555
H14C F4 2.6929 no 3_555
H14C C9 3.6018 no 5_445
H14C H9A 3.4376 no 5_445
H14C H9B 2.8723 no 5_445
H14C H14A 3.5512 no 3_555

loop_
_geom_hbond_atom_site_label_D
_geom_hbond_atom_site_label_H
_geom_hbond_atom_site_label_A
_geom_hbond_site_symmetry_A
_geom_hbond_distance_DA
_geom_hbond_distance_DH
_geom_hbond_distance_HA
_geom_hbond_angle_DHA
_geom_hbond_publ_flag
O2 H2 F1 3_555 2.96(2) 0.820 2.150 167.9 no

loop_
_geom_torsion_atom_site_label_1
_geom_torsion_atom_site_label_2
_geom_torsion_atom_site_label_3
_geom_torsion_atom_site_label_4
_geom_torsion
_geom_torsion_publ_flag
_geom_torsion_site_symmetry_1
_geom_torsion_site_symmetry_3
_geom_torsion_site_symmetry_4
C1 S1 C3 S3 166.6(5) no . . .
C1 S1 C3 C4 -11.8(6) no . . .
C3 S1 C1 C2 40.7(8) no . . .
C2 S2 C4 S4 169.3(4) no . . .
C2 S2 C4 C3 -13.0(6) no . . .
C4 S2 C2 C1 42.3(6) no . . .
C3 S3 C5 S4 -3.0(4) no . . .
C3 S3 C5 C6 174.6(4) no . . .
C5 S3 C3 S1 -177.8(3) no . . .
C5 S3 C3 C4 0.9(4) no . . .
C4 S4 C5 S3 3.6(4) no . . .
C4 S4 C5 C6 -174.1(4) no . . .
C5 S4 C4 S2 174.9(3) no . . .
C5 S4 C4 C3 -3.1(4) no . . .
C6 S5 C7 S7 178.6(4) no . . .
C6 S5 C7 C8 3.0(4) no . . .
C7 S5 C6 S6 -2.2(4) no . . .
C7 S5 C6 C5 -179.8(4) no . . .
C6 S6 C8 S8 179.0(4) no . . .
C6 S6 C8 C7 1.1(4) no . . .
C8 S6 C6 S5 0.9(4) no . . .
C8 S6 C6 C5 178.7(4) no . . .
C7 S7 C9 C10 -173.1(3) no . . .
C9 S7 C7 S5 8.1(4) no . . .
C9 S7 C7 C8 -176.4(4) no . . .
C8 S8 C12 C13 93.3(4) no . . .
C12 S8 C8 S6 -5.8(5) no . . .
C12 S8 C8 C7 172.0(4) no . . .
F2 F1 F4 F2 68(3) no . . 3_655
F2 F1 F4 B1 10(3) no . . .
F4 F1 F2 F4 -13(4) no . . 3_655
F4 F1 F2 B1 -8(2) no . . .
F2 F1 B1 F1 81.4(19) no . . 3_655
F2 F1 B1 F2 0.0(17) no . . .
F2 F1 B1 F2 128.1(19) no . . 3_655
F2 F1 B1 F3 -85.5(18) no . . .
F2 F1 B1 F3 -133(3) no . . 3_655
F2 F1 B1 F4 -171(2) no . . .
F2 F1 B1 F4 5(2) no . . 3_655
B1 F1 F2 F4 -5(2) no . . 3_655
B1 F1 F2 B1 0.0(5) no . . .
F4 F1 B1 F1 -108.0(11) no . . 3_655
F4 F1 B1 F2 170.5(15) no . . .
F4 F1 B1 F2 -61.3(11) no . . 3_655
F4 F1 B1 F3 85.0(12) no . . .
F4 F1 B1 F3 37(3) no . . 3_655
F4 F1 B1 F4 0.0(11) no . . .
F4 F1 B1 F4 175.4(14) no . . 3_655
B1 F1 F4 F2 58.7(10) no . . 3_655
B1 F1 F4 B1 0.0(6) no . . .
F1 F2 F4 F1 -49(3) no . 3_655 3_655
F1 F2 F4 B1 6(3) no . 3_655 .
F1 F2 B1 F1 0.0(10) no . . .
F1 F2 B1 F1 -105.4(16) no . . 3_655
F1 F2 B1 F2 -64(2) no . . 3_655
F1 F2 B1 F3 97.5(15) no . . .
F1 F2 B1 F3 149.8(19) no . . 3_655
F1 F2 B1 F4 10(3) no . . .
F1 F2 B1 F4 -175(2) no . . 3_655
F4 F2 B1 F1 175(2) no 3_655 . .
F4 F2 B1 F1 69.5(13) no 3_655 . 3_655
F4 F2 B1 F2 110.9(14) no 3_655 . 3_655
F4 F2 B1 F3 -87.6(14) no 3_655 . .
F4 F2 B1 F3 -35(3) no 3_655 . 3_655
F4 F2 B1 F4 -174.7(16) no 3_655 . .
F4 F2 B1 F4 0.0(11) no 3_655 . 3_655
B1 F2 F4 F1 -54.1(10) no . 3_655 3_655
B1 F2 F4 B1 0.0(6) no . 3_655 .
F3 F3 B1 F1 -161.8(8) no 3_655 . .
F3 F3 B1 F1 52(3) no 3_655 . 3_655
F3 F3 B1 F2 151.1(9) no 3_655 . .
F3 F3 B1 F2 -58.0(16) no 3_655 . 3_655
F3 F3 B1 F3 -0.0(8) no 3_655 . 3_655
F3 F3 B1 F4 -89.2(9) no 3_655 . .
F3 F3 B1 F4 87.6(9) no 3_655 . 3_655
B1 F3 F3 B1 0.0 no . 3_655 .
F1 F4 B1 F1 0.0(9) no . . .
F1 F4 B1 F1 98.0(13) no . . 3_655
F1 F4 B1 F2 -8.0(13) no . . .
F1 F4 B1 F2 102.0(12) no . . 3_655
F1 F4 B1 F3 -97.3(9) no . . .
F1 F4 B1 F3 -166.2(11) no . . 3_655
F2 F4 B1 F1 -102.0(16) no 3_655 . .
F2 F4 B1 F1 -4.0(17) no 3_655 . 3_655
F2 F4 B1 F2 -109.9(18) no 3_655 . .
F2 F4 B1 F2 0.0(14) no 3_655 . 3_655
F2 F4 B1 F3 160.8(16) no 3_655 . .
F2 F4 B1 F3 91.8(15) no 3_655 . 3_655
F6 F5 F6 F5 -20(3) no . 2_555 2_555
F6 F5 F6 F6 0.0(15) no . 2_555 .
F6 F5 F6 F7 -111(3) no . 2_555 2_555
F6 F5 F6 B2 -70(2) no . 2_555 .
F6 F5 F6 F5 18(3) no 2_555 . 2_555
F6 F5 F6 F6 0.0(15) no 2_555 . 2_555
F6 F5 F6 F7 114(3) no 2_555 . .
F6 F5 F6 B2 68(2) no 2_555 . .
F6 F5 F8 F7 -19(3) no . . .
F6 F5 F8 B2 28(3) no . . .
F8 F5 F6 F5 -76(3) no . . 2_555
F8 F5 F6 F6 -95(2) no . . 2_555
F8 F5 F6 F7 20(3) no . . .
F8 F5 F6 B2 -27(2) no . . .
F6 F5 B2 F5 38(3) no . . 2_555
F6 F5 B2 F6 -0.0(19) no . . .
F6 F5 B2 F6 74(3) no . . 2_555
F6 F5 B2 F7 -71(3) no . . .
F6 F5 B2 F7 136(3) no . . 2_555
F6 F5 B2 F8 -149(3) no . . .
B2 F5 F6 F5 -49(2) no . . 2_555
B2 F5 F6 F6 -68.0(14) no . . 2_555
B2 F5 F6 F7 46.1(10) no . . .
B2 F5 F6 B2 0.0(5) no . . .
F6 F5 F8 F7 -83(2) no 2_555 . .
F6 F5 F8 B2 -36.1(19) no 2_555 . .
F8 F5 F6 F5 85(3) no . 2_555 2_555
F8 F5 F6 F6 104.6(19) no . 2_555 .
F8 F5 F6 F7 -6(2) no . 2_555 2_555
F8 F5 F6 B2 34.7(15) no . 2_555 .
F6 F5 B2 F5 -35.9(18) no 2_555 . 2_555
F6 F5 B2 F6 -74(2) no 2_555 . .
F6 F5 B2 F6 0.0(16) no 2_555 . 2_555
F6 F5 B2 F7 -145(2) no 2_555 . .
F6 F5 B2 F7 63(2) no 2_555 . 2_555
F6 F5 B2 F8 137.5(19) no 2_555 . .
B2 F5 F6 F5 50(2) no . 2_555 2_555
B2 F5 F6 F6 69.9(14) no . 2_555 .
B2 F5 F6 F7 -40.7(11) no . 2_555 2_555
B2 F5 F6 B2 0.0(5) no . 2_555 .
F8 F5 B2 F5 -173.4(8) no . . 2_555
F8 F5 B2 F6 149.0(14) no . . .
F8 F5 B2 F6 -137.5(13) no . . 2_555
F8 F5 B2 F7 78.0(12) no . . .
F8 F5 B2 F7 -74.8(14) no . . 2_555
F8 F5 B2 F8 0.0(7) no . . .
B2 F5 F8 F7 -47.2(6) no . . .
B2 F5 F8 B2 0.00(10) no . . .
F5 F6 F6 F5 160(3) no . 2_555 2_555
F5 F6 F6 F5 0.0(15) no . 2_555 .
F5 F6 F6 F7 83(3) no . 2_555 2_555
F5 F6 F6 B2 80(3) no . 2_555 .
F5 F6 F7 F8 -17(3) no . . .
F5 F6 F7 B2 -62.8(19) no . . .
F5 F6 B2 F5 -0.0(14) no . . .
F5 F6 B2 F5 -132(3) no . . 2_555
F5 F6 B2 F6 -68.5(18) no . . 2_555
F5 F6 B2 F7 107(2) no . . .
F5 F6 B2 F7 -74(4) no . . 2_555
F5 F6 B2 F8 33(3) no . . .
F5 F6 B2 F8 -175.2(18) no . . 2_555
F5 F6 F6 F5 0.0(15) no 2_555 2_555 2_555
F5 F6 F6 F5 -160(3) no 2_555 2_555 .
F5 F6 F6 F7 -77(3) no 2_555 2_555 2_555
F5 F6 F6 B2 -80(3) no 2_555 2_555 .
F5 F6 F7 F8 98(2) no 2_555 . .
F5 F6 F7 B2 52.6(17) no 2_555 . .
F5 F6 B2 F5 132(3) no 2_555 . .
F5 F6 B2 F5 0.0(13) no 2_555 . 2_555
F5 F6 B2 F6 63.3(17) no 2_555 . 2_555
F5 F6 B2 F7 -120.8(17) no 2_555 . .
F5 F6 B2 F7 57(3) no 2_555 . 2_555
F5 F6 B2 F8 164.2(16) no 2_555 . .
F5 F6 B2 F8 -43.5(19) no 2_555 . 2_555
F6 F6 F7 F8 42(4) no 2_555 . .
F6 F6 F7 B2 -4(3) no 2_555 . .
F7 F6 F6 F5 83(3) no . 2_555 2_555
F7 F6 F6 F5 -77(3) no . 2_555 .
F7 F6 F6 F7 7(5) no . 2_555 2_555
F7 F6 F6 B2 3(3) no . 2_555 .
F6 F6 B2 F5 68(3) no 2_555 . .
F6 F6 B2 F5 -63(3) no 2_555 . 2_555
F6 F6 B2 F6 0(3) no 2_555 . 2_555
F6 F6 B2 F7 176(3) no 2_555 . .
F6 F6 B2 F7 -6(4) no 2_555 . 2_555
F6 F6 B2 F8 101(3) no 2_555 . .
F6 F6 B2 F8 -107(3) no 2_555 . 2_555
B2 F6 F6 F5 80.0(17) no . 2_555 2_555
B2 F6 F6 F5 -80.0(17) no . 2_555 .
B2 F6 F6 F7 3(3) no . 2_555 2_555
B2 F6 F6 B2 0.0 no . 2_555 .
F7 F6 B2 F5 -107.4(15) no . . .
F7 F6 B2 F5 120.8(13) no . . 2_555
F7 F6 B2 F6 -175.9(17) no . . 2_555
F7 F6 B2 F7 0.0(5) no . . .
F7 F6 B2 F7 178.2(18) no . . 2_555
F7 F6 B2 F8 -74.9(11) no . . .
F7 F6 B2 F8 77.4(12) no . . 2_555
B2 F6 F7 F8 45.5(12) no . . .
B2 F6 F7 B2 0.00(5) no . . .
F6 F7 F8 F5 13.0(15) no . . .
F6 F7 F8 B2 -43.7(15) no . . .
F6 F7 B2 F5 49(3) no . . .
F6 F7 B2 F5 -47(3) no . . 2_555
F6 F7 B2 F6 0(2) no . . .
F6 F7 B2 F6 5(2) no . . 2_555
F6 F7 B2 F7 -178(2) no . . 2_555
F6 F7 B2 F8 118(2) no . . .
F6 F7 B2 F8 -114(2) no . . 2_555
F8 F7 B2 F5 -69.0(6) no . . .
F8 F7 B2 F5 -165.4(18) no . . 2_555
F8 F7 B2 F6 -117.9(9) no . . .
F8 F7 B2 F6 -112.9(10) no . . 2_555
F8 F7 B2 F7 64.1(12) no . . 2_555
F8 F7 B2 F8 0.0(6) no . . .
F8 F7 B2 F8 127.9(15) no . . 2_555
B2 F7 F8 F5 56.7(12) no . . .
B2 F7 F8 B2 0.0(12) no . . .
F5 F8 B2 F5 0.0(11) no . . .
F5 F8 B2 F6 -26.5(14) no . . .
F5 F8 B2 F6 36.5(14) no . . 2_555
F5 F8 B2 F7 -100.6(13) no . . .
F5 F8 B2 F7 112.2(14) no . . 2_555
F5 F8 B2 F8 -174.6(11) no . . 2_555
F7 F8 B2 F5 100.6(10) no . . .
F7 F8 B2 F6 74.1(7) no . . .
F7 F8 B2 F6 137.2(16) no . . 2_555
F7 F8 B2 F7 0.0(6) no . . .
F7 F8 B2 F7 -147.2(17) no . . 2_555
F7 F8 B2 F8 -73.9(11) no . . 2_555
S1 C1 C2 S2 -61.9(10) no . . .
S1 C3 C4 S2 2.3(9) no . . .
S1 C3 C4 S4 179.9(4) no . . .
S3 C3 C4 S2 -176.1(4) no . . .
S3 C3 C4 S4 1.6(6) no . . .
S3 C5 C6 S5 -1.2(6) no . . .
S3 C5 C6 S6 -178.8(3) no . . .
S4 C5 C6 S5 176.3(3) no . . .
S4 C5 C6 S6 -1.3(6) no . . .
S5 C7 C8 S6 -2.9(6) no . . .
S5 C7 C8 S8 179.3(3) no . . .
S7 C7 C8 S6 -178.6(3) no . . .
S7 C7 C8 S8 3.5(7) no . . .
S7 C9 C10 O1 -56.8(6) no . . .
S7 C9 C10 C11 -177.6(4) no . . .
S8 C12 C13 O2 -63.0(6) no . . .
S8 C12 C13 C14 176.2(4) no . . .
